data_1560348
loop_
_publ_author_name
'Bao, Xinjian'
'Zhang, Yanyao'
'Zhang, Zhigang'
'Zhang, Lifei'
'Liu, Xiaoyang'
'Dong, Jianjun'
'Liu, Xi'

_publ_section_title
;
 A new Ca3MgSi2O8 compound and some of its thermodynamic properties
;
_journal_name_full 'Journal of Solid State Chemistry'
_journal_page_first 145
_journal_page_last 149
_journal_paper_doi 10.1016/j.jssc.2017.08.005
_journal_volume 255
_journal_year 2017
_chemical_formula_sum 'Ca3 Mg O8 Si2'
_chemical_formula_weight 328.73
_chemical_name_common merwinite
_space_group_IT_number 15
_space_group_name_Hall '-C 2yc'
_space_group_name_H-M_alt 'C 1 2/c 1'
_symmetry_cell_setting monoclinic
_symmetry_space_group_name_H-M 'C 1 2/c 1'
_atom_sites_solution_hydrogens none
_atom_sites_solution_primary direct
_atom_sites_solution_secondary difmap
_cell_angle_alpha 90.00
_cell_angle_beta 92.072(7)
_cell_angle_gamma 90.00
_cell_formula_units_Z 4
_cell_length_a 9.344(4)
_cell_length_b 5.308(3)
_cell_length_c 13.290(6)
_cell_measurement_reflns_used 1881
_cell_measurement_temperature 293(2)
_cell_measurement_theta_max 26.32
_cell_measurement_theta_min 3.07
_cell_volume 658.7(6)
_computing_structure_refinement 'SHELXL-97 (Sheldrick, 1997)'
_computing_structure_solution 'SHELXS-97 (Sheldrick, 1990)'
_diffrn_ambient_temperature 293(2)
_diffrn_measured_fraction_theta_full 0.996
_diffrn_measured_fraction_theta_max 0.996
_diffrn_measurement_device_type 'Bruker Smart Apex II Quazar CCD'
_diffrn_radiation_monochromator graphite
_diffrn_radiation_source 'fine-focus sealed tube'
_diffrn_radiation_type MoK\a
_diffrn_radiation_wavelength 0.71073
_diffrn_reflns_av_R_equivalents 0.0629
_diffrn_reflns_av_sigmaI/netI 0.0577
_diffrn_reflns_limit_h_max 11
_diffrn_reflns_limit_h_min -10
_diffrn_reflns_limit_k_max 6
_diffrn_reflns_limit_k_min -4
_diffrn_reflns_limit_l_max 16
_diffrn_reflns_limit_l_min -14
_diffrn_reflns_number 1762
_diffrn_reflns_theta_full 26.32
_diffrn_reflns_theta_max 26.32
_diffrn_reflns_theta_min 3.07
_exptl_absorpt_coefficient_mu 2.985
_exptl_absorpt_correction_T_max 0.7454
_exptl_absorpt_correction_T_min 0.5889
_exptl_absorpt_correction_type multi-scans
_exptl_absorpt_process_details SADABS
_exptl_crystal_colour colourless
_exptl_crystal_density_diffrn 3.315
_exptl_crystal_density_method 'not measured'
_exptl_crystal_description block
_exptl_crystal_F_000 656
_exptl_crystal_size_max 0.1
_exptl_crystal_size_mid 0.08
_exptl_crystal_size_min 0.08
_refine_diff_density_max 1.187
_refine_diff_density_min -1.014
_refine_diff_density_rms 0.184
_refine_ls_extinction_method none
_refine_ls_goodness_of_fit_ref 1.035
_refine_ls_hydrogen_treatment none
_refine_ls_matrix_type full
_refine_ls_number_parameters 66
_refine_ls_number_reflns 671
_refine_ls_number_restraints 0
_refine_ls_restrained_S_all 1.035
_refine_ls_R_factor_all 0.0709
_refine_ls_R_factor_gt 0.0527
_refine_ls_shift/su_max 0.001
_refine_ls_shift/su_mean 0.000
_refine_ls_structure_factor_coef Fsqd
_refine_ls_weighting_details 'calc w=1/[\s^2^(Fo^2^)+(0.0714P)^2^+5.0146P] where P=(Fo^2^+2Fc^2^)/3'
_refine_ls_weighting_scheme calc
_refine_ls_wR_factor_gt 0.1310
_refine_ls_wR_factor_ref 0.1412
_reflns_number_gt 518
_reflns_number_total 671
_reflns_threshold_expression >2sigma(I)
_cod_data_source_file c2c.cif
_cod_data_source_block merwinite
_cod_original_sg_symbol_H-M C2/c
_cod_database_code 1560348

loop_
_symmetry_equiv_pos_as_xyz
'x, y, z'
'-x, y, -z+1/2'
'x+1/2, y+1/2, z'
'-x+1/2, y+1/2, -z+1/2'
'-x, -y, -z'
'x, -y, z-1/2'
'-x+1/2, -y+1/2, -z'
'x+1/2, -y+1/2, z-1/2'

loop_
_atom_site_label
_atom_site_type_symbol
_atom_site_fract_x
_atom_site_fract_y
_atom_site_fract_z
_atom_site_U_iso_or_equiv
_atom_site_adp_type
_atom_site_occupancy
_atom_site_symmetry_multiplicity
_atom_site_calc_flag
_atom_site_refinement_flags
_atom_site_disorder_assembly
_atom_site_disorder_group
Si1 Si 0.15320(17) 0.4788(3) 0.36311(13) 0.0114(5) Uani 1 1 d . . .
Mg1 Mg 0.5000 0.5000 0.5000 0.0124(7) Uani 1 2 d S . .
O1 O 0.0687(4) 0.2137(7) 0.3743(3) 0.0169(10) Uani 1 1 d . . .
O2 O 0.3068(4) 0.4592(8) 0.4245(3) 0.0192(10) Uani 1 1 d . . .
O3 O 0.0653(5) 0.6894(8) 0.4258(3) 0.0287(12) Uani 1 1 d . . .
O4 O 0.1687(5) 0.5863(9) 0.2523(3) 0.0306(13) Uani 1 1 d . . .
Ca1 Ca 0.17491(13) 0.4800(2) 0.08942(10) 0.0195(4) Uani 1 1 d . . .
Ca2 Ca 0.0000 -0.0709(4) 0.2500 0.0442(8) Uani 1 2 d S . .

loop_
_atom_site_aniso_label
_atom_site_aniso_U_11
_atom_site_aniso_U_22
_atom_site_aniso_U_33
_atom_site_aniso_U_23
_atom_site_aniso_U_13
_atom_site_aniso_U_12
Si1 0.0143(9) 0.0074(7) 0.0124(9) 0.0007(6) -0.0015(6) -0.0006(6)
Mg1 0.0164(14) 0.0089(12) 0.0120(15) -0.0029(11) 0.0039(11) -0.0028(10)
O1 0.023(2) 0.015(2) 0.013(2) 0.0000(16) 0.0018(18) -0.0064(17)
O2 0.018(2) 0.023(2) 0.016(2) 0.0055(18) 0.0018(18) -0.0018(17)
O3 0.034(3) 0.018(2) 0.033(3) -0.013(2) -0.009(2) 0.014(2)
O4 0.038(3) 0.035(3) 0.018(3) 0.012(2) -0.009(2) -0.018(2)
Ca1 0.0184(7) 0.0145(7) 0.0256(8) 0.0010(5) 0.0014(6) 0.0019(5)
Ca2 0.099(2) 0.0094(9) 0.0216(12) 0.000 -0.0305(12) 0.000

loop_
_atom_type_symbol
_atom_type_description
_atom_type_scat_dispersion_real
_atom_type_scat_dispersion_imag
_atom_type_scat_source
Ca Ca 0.2262 0.3064 'International Tables Vol C Tables 4.2.6.8 and 6.1.1.4'
Mg Mg 0.0486 0.0363 'International Tables Vol C Tables 4.2.6.8 and 6.1.1.4'
O O 0.0106 0.0060 'International Tables Vol C Tables 4.2.6.8 and 6.1.1.4'
Si Si 0.0817 0.0704 'International Tables Vol C Tables 4.2.6.8 and 6.1.1.4'

loop_
_geom_angle_atom_site_label_1
_geom_angle_atom_site_label_2
_geom_angle_atom_site_label_3
_geom_angle
_geom_angle_site_symmetry_1
_geom_angle_site_symmetry_3
O4 Si1 O1 117.2(2) . .
O4 Si1 O2 112.3(2) . .
O1 Si1 O2 108.8(2) . .
O4 Si1 O3 106.9(3) . .
O1 Si1 O3 106.9(2) . .
O2 Si1 O3 103.8(2) . .
O3 Mg1 O3 180.000(1) 7_566 3_545
O3 Mg1 O2 92.80(18) 7_566 .
O3 Mg1 O2 87.20(18) 3_545 .
O3 Mg1 O2 87.20(18) 7_566 5_666
O3 Mg1 O2 92.80(18) 3_545 5_666
O2 Mg1 O2 180.000(1) . 5_666
O3 Mg1 O1 86.97(17) 7_566 7_556
O3 Mg1 O1 93.03(17) 3_545 7_556
O2 Mg1 O1 92.43(15) . 7_556
O2 Mg1 O1 87.57(15) 5_666 7_556
O3 Mg1 O1 93.03(17) 7_566 3
O3 Mg1 O1 86.97(17) 3_545 3
O2 Mg1 O1 87.57(15) . 3
O2 Mg1 O1 92.43(15) 5_666 3
O1 Mg1 O1 180.000(1) 7_556 3
Si1 O1 Mg1 133.8(2) . 3_445
Si1 O2 Mg1 170.3(3) . .
Si1 O3 Mg1 166.1(3) . 3_455

loop_
_geom_bond_atom_site_label_1
_geom_bond_atom_site_label_2
_geom_bond_distance
_geom_bond_site_symmetry_2
Si1 O4 1.591(5) .
Si1 O1 1.623(4) .
Si1 O2 1.628(5) .
Si1 O3 1.633(4) .
Mg1 O3 2.027(4) 7_566
Mg1 O3 2.027(4) 3_545
Mg1 O2 2.045(4) .
Mg1 O2 2.045(4) 5_666
Mg1 O1 2.137(4) 7_556
Mg1 O1 2.137(4) 3
O1 Mg1 2.137(4) 3_445
O3 Mg1 2.027(4) 3_455

loop_
_geom_torsion_atom_site_label_1
_geom_torsion_atom_site_label_2
_geom_torsion_atom_site_label_3
_geom_torsion_atom_site_label_4
_geom_torsion
_geom_torsion_site_symmetry_1
_geom_torsion_site_symmetry_2
_geom_torsion_site_symmetry_3
_geom_torsion_site_symmetry_4
O4 Si1 O1 Mg1 -173.6(3) . . . 3_445
O2 Si1 O1 Mg1 57.8(4) . . . 3_445
O3 Si1 O1 Mg1 -53.8(4) . . . 3_445
O4 Si1 O2 Mg1 65.2(15) . . . .
O1 Si1 O2 Mg1 -163.5(14) . . . .
O3 Si1 O2 Mg1 -49.9(15) . . . .
O3 Mg1 O2 Si1 39.1(15) 7_566 . . .
O3 Mg1 O2 Si1 -140.9(15) 3_545 . . .
O2 Mg1 O2 Si1 -102(100) 5_666 . . .
O1 Mg1 O2 Si1 126.2(15) 7_556 . . .
O1 Mg1 O2 Si1 -53.8(15) 3 . . .
O4 Si1 O3 Mg1 -68.3(13) . . . 3_455
O1 Si1 O3 Mg1 165.4(12) . . . 3_455
O2 Si1 O3 Mg1 50.5(13) . . . 3_455
